data_2238113
loop_
_publ_author_name
'Tiritiris, Ioannis'

_publ_section_title
;
 <i>N</i>-[3-(Benzyldimethylazaniumyl)propyl]-<i>N</i>',<i>N</i>',<i>N</i>'',<i>N</i>''-tetramethylguanidinium
 bis(tetraphenylborate)
;
_journal_coeditor_code ZL2550
_journal_issue 6
_journal_name_full 'Acta Crystallographica Section E'
_journal_page_first o899
_journal_paper_doi 10.1107/S1600536813012786
_journal_volume 69
_journal_year 2013
_chemical_formula_iupac 'C17 H32 N4 2+, 2C24 H20 B -'
_chemical_formula_moiety 'C17 H32 N4 2+, 2(C24 H20 B -)'
_chemical_formula_sum 'C65 H72 B2 N4'
_chemical_formula_weight 930.89
_chemical_name_systematic
;<i>N</i>-[3-(Benzyldimethylazaniumyl)propyl]-<i>N</i>',<i>N</i>',<i>N</i>'',<i>N</i>''-tetramethylguanidinium
bis(tetraphenylborate)
;
_space_group_IT_number 9
_symmetry_cell_setting monoclinic
_symmetry_space_group_name_Hall 'C -2yc'
_symmetry_space_group_name_H-M 'C 1 c 1'
_atom_sites_solution_hydrogens difmap
_atom_sites_solution_primary direct
_atom_sites_solution_secondary difmap
_audit_creation_method SHELXL97
_cell_angle_alpha 90.00
_cell_angle_beta 94.1820(10)
_cell_angle_gamma 90.00
_cell_formula_units_Z 4
_cell_length_a 17.1981(3)
_cell_length_b 17.3466(3)
_cell_length_c 17.8082(4)
_cell_measurement_reflns_used 6274
_cell_measurement_temperature 293(2)
_cell_measurement_theta_max 28.28
_cell_measurement_theta_min 0.41
_cell_volume 5298.55(18)
_computing_cell_refinement 'SCALEPACK (Otwinowski & Minor, 1997)'
_computing_data_collection 'COLLECT (Hooft, 2004)'
_computing_data_reduction 'SCALEPACK (Otwinowski & Minor, 1997)'
_computing_molecular_graphics 'DIAMOND (Brandenburg & Putz, 2005)'
_computing_publication_material 'SHELXL97 (Sheldrick, 2008)'
_computing_structure_refinement 'SHELXL97 (Sheldrick, 2008)'
_computing_structure_solution 'SHELXS97 (Sheldrick, 2008)'
_diffrn_ambient_temperature 293(2)
_diffrn_measured_fraction_theta_full 0.985
_diffrn_measured_fraction_theta_max 0.985
_diffrn_measurement_device_type 'Bruker--Nonius KappaCCD'
_diffrn_measurement_method '\f scans, and \w scans'
_diffrn_radiation_monochromator graphite
_diffrn_radiation_source 'sealed tube'
_diffrn_radiation_type MoK\a
_diffrn_radiation_wavelength 0.71073
_diffrn_reflns_av_R_equivalents 0.0000
_diffrn_reflns_av_sigmaI/netI 0.0258
_diffrn_reflns_limit_h_max 22
_diffrn_reflns_limit_h_min -22
_diffrn_reflns_limit_k_max 23
_diffrn_reflns_limit_k_min 0
_diffrn_reflns_limit_l_max 23
_diffrn_reflns_limit_l_min 0
_diffrn_reflns_number 6442
_diffrn_reflns_theta_full 28.23
_diffrn_reflns_theta_max 28.23
_diffrn_reflns_theta_min 1.67
_diffrn_standards_interval_count 0
_diffrn_standards_interval_time 0
_diffrn_standards_number 0
_exptl_absorpt_coefficient_mu 0.067
_exptl_absorpt_correction_type none
_exptl_crystal_colour colorless
_exptl_crystal_density_diffrn 1.167
_exptl_crystal_density_method 'not measured'
_exptl_crystal_description block
_exptl_crystal_F_000 2000
_exptl_crystal_size_max 0.19
_exptl_crystal_size_mid 0.17
_exptl_crystal_size_min 0.13
_refine_diff_density_max 0.172
_refine_diff_density_min -0.148
_refine_ls_goodness_of_fit_ref 1.052
_refine_ls_hydrogen_treatment mixed
_refine_ls_matrix_type full
_refine_ls_number_parameters 650
_refine_ls_number_reflns 6442
_refine_ls_number_restraints 2
_refine_ls_restrained_S_all 1.052
_refine_ls_R_factor_all 0.0605
_refine_ls_R_factor_gt 0.0425
_refine_ls_shift/su_max 0.000
_refine_ls_shift/su_mean 0.000
_refine_ls_structure_factor_coef Fsqd
_refine_ls_weighting_details 'calc w=1/[\s^2^(Fo^2^)+(0.0457P)^2^+1.9323P] where P=(Fo^2^+2Fc^2^)/3'
_refine_ls_weighting_scheme calc
_refine_ls_wR_factor_gt 0.0984
_refine_ls_wR_factor_ref 0.1103
_reflns_number_gt 5242
_reflns_number_total 6442
_reflns_threshold_expression I>2\s(I)
_cod_data_source_file zl2550.cif
_cod_data_source_block I
_cod_original_sg_symbol_H-M 'C c'
_cod_database_code 2238113
_cod_database_fobs_code 2238113

loop_
_symmetry_equiv_pos_as_xyz
'x, y, z'
'x, -y, z+1/2'
'x+1/2, y+1/2, z'
'x+1/2, -y+1/2, z+1/2'

loop_
_atom_site_type_symbol
_atom_site_label
_atom_site_fract_x
_atom_site_fract_y
_atom_site_fract_z
_atom_site_U_iso_or_equiv
_atom_site_adp_type
_atom_site_calc_flag
_atom_site_refinement_flags
_atom_site_occupancy
_atom_site_symmetry_multiplicity
N N1 0.5085(2) 0.39414(17) 0.5440(2) 0.0773(8) Uani d . 1 1
N N2 0.57313(17) 0.32797(18) 0.64307(18) 0.0702(8) Uani d . 1 1
N N3 0.61752(19) 0.32381(18) 0.5236(2) 0.0755(9) Uani d . 1 1
H H3 0.622(3) 0.355(3) 0.487(3) 0.097(15) Uiso d . 1 1
N N4 0.52643(12) 0.09471(13) 0.49726(12) 0.0428(5) Uani d . 1 1
C C1 0.56661(19) 0.34872(17) 0.5714(2) 0.0608(8) Uani d . 1 1
C C2 0.4793(4) 0.3934(3) 0.4647(3) 0.1128(17) Uani d . 1 1
H H2A 0.4929 0.3454 0.4422 0.169 Uiso calc R 1 1
H H2B 0.5022 0.4352 0.4388 0.169 Uiso calc R 1 1
H H2C 0.4237 0.3990 0.4612 0.169 Uiso calc R 1 1
C C3 0.4783(4) 0.4576(3) 0.5896(4) 0.1197(19) Uani d . 1 1
H H3A 0.4252 0.4470 0.5994 0.180 Uiso calc R 1 1
H H3B 0.4807 0.5052 0.5624 0.180 Uiso calc R 1 1
H H3C 0.5094 0.4616 0.6364 0.180 Uiso calc R 1 1
C C4 0.6487(3) 0.3162(3) 0.6859(3) 0.0993(15) Uani d . 1 1
H H4A 0.6901 0.3293 0.6549 0.149 Uiso calc R 1 1
H H4B 0.6536 0.2631 0.7008 0.149 Uiso calc R 1 1
H H4C 0.6517 0.3484 0.7298 0.149 Uiso calc R 1 1
C C5 0.5049(3) 0.3181(3) 0.6870(3) 0.1009(15) Uani d . 1 1
H H5A 0.4586 0.3159 0.6536 0.151 Uiso calc R 1 1
H H5B 0.5014 0.3608 0.7209 0.151 Uiso calc R 1 1
H H5C 0.5100 0.2711 0.7154 0.151 Uiso calc R 1 1
C C6 0.6576(2) 0.2501(2) 0.5253(3) 0.0816(11) Uani d . 1 1
H H6A 0.6515 0.2253 0.5733 0.098 Uiso calc R 1 1
H H6B 0.7129 0.2588 0.5211 0.098 Uiso calc R 1 1
C C7 0.6271(2) 0.1969(2) 0.4623(2) 0.0769(11) Uani d . 1 1
H H7A 0.6588 0.1506 0.4637 0.092 Uiso calc R 1 1
H H7B 0.6329 0.2222 0.4145 0.092 Uiso calc R 1 1
C C8 0.54227(17) 0.17373(18) 0.46620(18) 0.0556(7) Uani d . 1 1
H H8A 0.5175 0.2115 0.4968 0.067 Uiso calc R 1 1
H H8B 0.5170 0.1769 0.4158 0.067 Uiso calc R 1 1
C C9 0.56539(19) 0.0830(2) 0.57348(17) 0.0601(8) Uani d . 1 1
H H9A 0.5510 0.0336 0.5924 0.090 Uiso calc R 1 1
H H9B 0.5494 0.1228 0.6066 0.090 Uiso calc R 1 1
H H9C 0.6209 0.0851 0.5708 0.090 Uiso calc R 1 1
C C10 0.55365(19) 0.0334(2) 0.44516(19) 0.0628(8) Uani d . 1 1
H H10A 0.6092 0.0369 0.4432 0.094 Uiso calc R 1 1
H H10B 0.5289 0.0409 0.3956 0.094 Uiso calc R 1 1
H H10C 0.5402 -0.0165 0.4635 0.094 Uiso calc R 1 1
C C11 0.43788(15) 0.08420(17) 0.49881(17) 0.0509(6) Uani d . 1 1
H H11B 0.4147 0.0882 0.4477 0.061 Uiso calc R 1 1
H H11A 0.4279 0.0325 0.5165 0.061 Uiso calc R 1 1
C C12 0.39766(14) 0.14053(17) 0.54710(17) 0.0473(6) Uani d . 1 1
C C13 0.38235(18) 0.1214(2) 0.6199(2) 0.0619(8) Uani d . 1 1
H H13 0.4015 0.0758 0.6414 0.074 Uiso calc R 1 1
C C14 0.3378(2) 0.1713(3) 0.6610(2) 0.0774(11) Uani d . 1 1
H H14 0.3269 0.1583 0.7098 0.093 Uiso calc R 1 1
C C15 0.3100(2) 0.2393(2) 0.6300(3) 0.0756(11) Uani d . 1 1
H H15 0.2814 0.2727 0.6581 0.091 Uiso calc R 1 1
C C16 0.32451(18) 0.2576(2) 0.5584(2) 0.0667(9) Uani d . 1 1
H H16 0.3052 0.3034 0.5374 0.080 Uiso calc R 1 1
C C17 0.36768(16) 0.20877(19) 0.51643(19) 0.0555(7) Uani d . 1 1
H H17 0.3767 0.2218 0.4672 0.067 Uiso calc R 1 1
B B1 0.24097(16) 0.00116(15) 0.37591(15) 0.0332(5) Uani d . 1 1
C C18 0.16773(14) 0.05003(14) 0.40683(13) 0.0363(5) Uani d . 1 1
C C19 0.17970(15) 0.10436(15) 0.46496(14) 0.0403(5) Uani d . 1 1
H H19 0.2300 0.1110 0.4869 0.048 Uiso calc R 1 1
C C20 0.12048(18) 0.14858(16) 0.49124(15) 0.0470(6) Uani d . 1 1
H H20 0.1315 0.1841 0.5297 0.056 Uiso calc R 1 1
C C21 0.04522(18) 0.14003(18) 0.46044(17) 0.0539(7) Uani d . 1 1
H H21 0.0050 0.1691 0.4783 0.065 Uiso calc R 1 1
C C22 0.03012(17) 0.0878(2) 0.4026(2) 0.0592(8) Uani d . 1 1
H H22 -0.0205 0.0816 0.3813 0.071 Uiso calc R 1 1
C C23 0.09034(16) 0.04449(18) 0.37650(16) 0.0493(6) Uani d . 1 1
H H23 0.0789 0.0102 0.3371 0.059 Uiso calc R 1 1
C C24 0.20756(14) -0.06016(15) 0.31129(13) 0.0364(5) Uani d . 1 1
C C25 0.18838(16) -0.03653(16) 0.23707(14) 0.0433(6) Uani d . 1 1
H H25 0.1983 0.0143 0.2240 0.052 Uiso calc R 1 1
C C26 0.15512(17) -0.08579(18) 0.18195(15) 0.0489(6) Uani d . 1 1
H H26 0.1425 -0.0674 0.1335 0.059 Uiso calc R 1 1
C C27 0.14083(16) -0.16161(18) 0.19889(16) 0.0489(6) Uani d . 1 1
H H27 0.1189 -0.1949 0.1622 0.059 Uiso calc R 1 1
C C28 0.15954(18) -0.18736(18) 0.27100(17) 0.0536(7) Uani d . 1 1
H H28 0.1504 -0.2385 0.2833 0.064 Uiso calc R 1 1
C C29 0.19205(16) -0.13735(16) 0.32564(15) 0.0451(6) Uani d . 1 1
H H29 0.2040 -0.1563 0.3740 0.054 Uiso calc R 1 1
C C30 0.28889(14) -0.04720(14) 0.44488(13) 0.0357(5) Uani d . 1 1
C C31 0.35062(17) -0.09641(17) 0.43046(16) 0.0483(6) Uani d . 1 1
H H31 0.3626 -0.1028 0.3808 0.058 Uiso calc R 1 1
C C32 0.39500(18) -0.13630(18) 0.48623(18) 0.0546(7) Uani d . 1 1
H H32 0.4359 -0.1676 0.4735 0.065 Uiso calc R 1 1
C C33 0.37807(19) -0.12928(18) 0.56041(17) 0.0555(7) Uani d . 1 1
H H33 0.4077 -0.1550 0.5983 0.067 Uiso calc R 1 1
C C34 0.31687(18) -0.08373(19) 0.57725(16) 0.0539(7) Uani d . 1 1
H H34 0.3042 -0.0793 0.6270 0.065 Uiso calc R 1 1
C C35 0.27340(16) -0.04405(16) 0.52109(15) 0.0441(6) Uani d . 1 1
H H35 0.2320 -0.0139 0.5346 0.053 Uiso calc R 1 1
C C36 0.30103(14) 0.06146(14) 0.33706(13) 0.0339(5) Uani d . 1 1
C C37 0.36449(15) 0.03477(16) 0.29928(16) 0.0474(6) Uani d . 1 1
H H37 0.3713 -0.0181 0.2946 0.057 Uiso calc R 1 1
C C38 0.41771(16) 0.08365(18) 0.26854(17) 0.0533(7) Uani d . 1 1
H H38 0.4597 0.0630 0.2453 0.064 Uiso calc R 1 1
C C39 0.40879(18) 0.16192(18) 0.27215(16) 0.0524(7) Uani d . 1 1
H H39 0.4450 0.1947 0.2526 0.063 Uiso calc R 1 1
C C40 0.34551(19) 0.19114(17) 0.30517(17) 0.0551(7) Uani d . 1 1
H H40 0.3375 0.2441 0.3066 0.066 Uiso calc R 1 1
C C41 0.29310(16) 0.14124(15) 0.33662(15) 0.0445(6) Uani d . 1 1
H H41 0.2506 0.1625 0.3585 0.053 Uiso calc R 1 1
B B2 0.23573(16) 0.49378(16) 0.26613(16) 0.0368(6) Uani d . 1 1
C C42 0.19430(14) 0.54596(14) 0.19683(13) 0.0363(5) Uani d . 1 1
C C43 0.13153(15) 0.59506(15) 0.20904(15) 0.0420(5) Uani d . 1 1
H H43 0.1145 0.5982 0.2573 0.050 Uiso calc R 1 1
C C44 0.09382(17) 0.63904(16) 0.15267(17) 0.0500(6) Uani d . 1 1
H H44 0.0522 0.6704 0.1635 0.060 Uiso calc R 1 1
C C45 0.11769(17) 0.63649(16) 0.08052(16) 0.0496(7) Uani d . 1 1
H H45 0.0919 0.6651 0.0422 0.060 Uiso calc R 1 1
C C46 0.18023(17) 0.59087(16) 0.06629(15) 0.0470(6) Uani d . 1 1
H H46 0.1977 0.5894 0.0181 0.056 Uiso calc R 1 1
C C47 0.21761(15) 0.54683(15) 0.12338(14) 0.0406(5) Uani d . 1 1
H H47 0.2599 0.5167 0.1121 0.049 Uiso calc R 1 1
C C48 0.30820(15) 0.44317(15) 0.23630(13) 0.0384(5) Uani d . 1 1
C C49 0.38646(17) 0.4554(2) 0.25770(18) 0.0560(7) Uani d . 1 1
H H49 0.4001 0.4951 0.2912 0.067 Uiso calc R 1 1
C C50 0.44541(19) 0.4100(2) 0.2306(2) 0.0694(9) Uani d . 1 1
H H50 0.4972 0.4194 0.2469 0.083 Uiso calc R 1 1
C C51 0.4276(2) 0.3521(2) 0.1805(2) 0.0632(9) Uani d . 1 1
H H51 0.4670 0.3229 0.1615 0.076 Uiso calc R 1 1
C C52 0.35127(19) 0.33743(18) 0.15840(17) 0.0535(7) Uani d . 1 1
H H52 0.3384 0.2976 0.1248 0.064 Uiso calc R 1 1
C C53 0.29295(18) 0.38214(17) 0.18621(16) 0.0480(6) Uani d . 1 1
H H53 0.2414 0.3710 0.1708 0.058 Uiso calc R 1 1
C C54 0.17330(15) 0.43080(15) 0.29723(13) 0.0380(5) Uani d . 1 1
C C55 0.20049(18) 0.37067(15) 0.34500(16) 0.0492(6) Uani d . 1 1
H H55 0.2537 0.3675 0.3584 0.059 Uiso calc R 1 1
C C56 0.1518(2) 0.31584(17) 0.37310(17) 0.0591(8) Uani d . 1 1
H H56 0.1724 0.2775 0.4052 0.071 Uiso calc R 1 1
C C57 0.0725(2) 0.31826(18) 0.35339(19) 0.0629(9) Uani d . 1 1
H H57 0.0394 0.2817 0.3720 0.076 Uiso calc R 1 1
C C58 0.04336(19) 0.37572(19) 0.30576(19) 0.0595(7) Uani d . 1 1
H H58 -0.0098 0.3778 0.2918 0.071 Uiso calc R 1 1
C C59 0.09315(16) 0.43037(16) 0.27868(15) 0.0458(6) Uani d . 1 1
H H59 0.0720 0.4685 0.2466 0.055 Uiso calc R 1 1
C C60 0.26902(14) 0.55380(14) 0.33323(14) 0.0378(5) Uani d . 1 1
C C61 0.27814(17) 0.53473(18) 0.40924(15) 0.0490(6) Uani d . 1 1
H H61 0.2628 0.4860 0.4241 0.059 Uiso calc R 1 1
C C62 0.30937(18) 0.5856(2) 0.46422(16) 0.0573(8) Uani d . 1 1
H H62 0.3147 0.5702 0.5144 0.069 Uiso calc R 1 1
C C63 0.33218(16) 0.65778(19) 0.44484(17) 0.0528(7) Uani d . 1 1
H H63 0.3525 0.6919 0.4815 0.063 Uiso calc R 1 1
C C64 0.3248(2) 0.67914(19) 0.37105(19) 0.0615(8) Uani d . 1 1
H H64 0.3405 0.7280 0.3570 0.074 Uiso calc R 1 1
C C65 0.2935(2) 0.62760(18) 0.31646(17) 0.0583(8) Uani d . 1 1
H H65 0.2890 0.6436 0.2665 0.070 Uiso calc R 1 1

loop_
_atom_site_aniso_label
_atom_site_aniso_U_11
_atom_site_aniso_U_22
_atom_site_aniso_U_33
_atom_site_aniso_U_12
_atom_site_aniso_U_13
_atom_site_aniso_U_23
N1 0.086(2) 0.0510(16) 0.096(2) 0.0063(15) 0.0136(17) 0.0080(15)
N2 0.0662(17) 0.0679(18) 0.0758(19) -0.0170(14) 0.0009(14) -0.0040(15)
N3 0.0723(18) 0.0514(16) 0.107(3) -0.0109(14) 0.0335(18) 0.0011(17)
N4 0.0407(10) 0.0412(11) 0.0462(11) 0.0073(9) 0.0008(9) -0.0046(9)
C1 0.0577(17) 0.0404(15) 0.085(2) -0.0120(13) 0.0093(16) 0.0009(15)
C2 0.143(5) 0.083(3) 0.112(4) 0.016(3) 0.002(3) 0.039(3)
C3 0.116(4) 0.069(3) 0.176(6) 0.024(3) 0.023(4) -0.019(3)
C4 0.088(3) 0.094(3) 0.111(3) -0.015(2) -0.032(3) -0.018(3)
C5 0.091(3) 0.138(4) 0.075(3) -0.028(3) 0.016(2) 0.000(3)
C6 0.0477(17) 0.071(2) 0.127(3) -0.0041(16) 0.011(2) -0.012(2)
C7 0.0593(19) 0.071(2) 0.104(3) -0.0047(17) 0.037(2) -0.006(2)
C8 0.0512(15) 0.0540(17) 0.0627(17) 0.0045(13) 0.0123(13) 0.0046(14)
C9 0.0619(17) 0.068(2) 0.0491(15) 0.0162(15) -0.0070(13) -0.0007(14)
C10 0.0596(17) 0.0620(19) 0.0667(19) 0.0179(15) 0.0029(15) -0.0204(16)
C11 0.0408(13) 0.0498(16) 0.0616(16) -0.0027(12) 0.0006(12) -0.0148(13)
C12 0.0326(11) 0.0491(15) 0.0604(16) -0.0037(10) 0.0038(11) -0.0137(12)
C13 0.0560(17) 0.0615(19) 0.0703(19) -0.0096(14) 0.0189(15) -0.0011(16)
C14 0.064(2) 0.093(3) 0.080(2) -0.019(2) 0.0344(19) -0.015(2)
C15 0.0500(18) 0.076(2) 0.104(3) -0.0071(17) 0.0281(19) -0.036(2)
C16 0.0444(15) 0.066(2) 0.089(2) 0.0067(14) 0.0058(15) -0.0163(18)
C17 0.0406(13) 0.0636(18) 0.0615(17) 0.0059(13) -0.0014(12) -0.0089(14)
B1 0.0357(12) 0.0337(13) 0.0301(11) -0.0013(10) 0.0027(10) -0.0021(10)
C18 0.0379(12) 0.0378(13) 0.0340(12) -0.0012(10) 0.0075(10) 0.0015(10)
C19 0.0414(13) 0.0417(13) 0.0380(12) -0.0012(10) 0.0040(10) 0.0002(10)
C20 0.0640(17) 0.0403(14) 0.0381(13) 0.0052(12) 0.0134(12) 0.0007(10)
C21 0.0507(15) 0.0534(17) 0.0601(18) 0.0137(13) 0.0197(14) 0.0031(14)
C22 0.0375(14) 0.069(2) 0.0715(19) 0.0052(13) 0.0034(13) -0.0049(17)
C23 0.0419(14) 0.0565(17) 0.0492(15) 0.0004(12) 0.0003(12) -0.0082(13)
C24 0.0346(11) 0.0398(13) 0.0349(12) 0.0003(10) 0.0039(9) -0.0043(10)
C25 0.0496(14) 0.0388(13) 0.0409(13) 0.0016(11) -0.0002(11) -0.0012(11)
C26 0.0523(15) 0.0601(18) 0.0333(12) 0.0046(13) -0.0030(11) -0.0070(12)
C27 0.0440(14) 0.0548(17) 0.0482(15) -0.0075(12) 0.0047(12) -0.0190(13)
C28 0.0631(18) 0.0432(15) 0.0551(16) -0.0133(13) 0.0077(14) -0.0068(13)
C29 0.0522(15) 0.0451(15) 0.0384(13) -0.0085(12) 0.0060(11) -0.0001(11)
C30 0.0368(12) 0.0345(12) 0.0354(12) -0.0060(9) -0.0001(9) -0.0006(10)
C31 0.0530(15) 0.0500(16) 0.0419(14) 0.0098(13) 0.0029(12) 0.0042(12)
C32 0.0517(15) 0.0484(16) 0.0625(18) 0.0083(13) -0.0033(13) 0.0062(14)
C33 0.0585(17) 0.0534(17) 0.0525(17) -0.0031(14) -0.0115(13) 0.0152(13)
C34 0.0628(17) 0.0601(18) 0.0381(13) -0.0071(14) -0.0001(12) 0.0083(13)
C35 0.0455(14) 0.0467(14) 0.0403(13) -0.0033(11) 0.0038(11) 0.0038(11)
C36 0.0360(11) 0.0370(12) 0.0282(10) -0.0011(9) -0.0014(9) 0.0005(9)
C37 0.0469(14) 0.0417(14) 0.0552(15) 0.0063(11) 0.0141(12) 0.0029(12)
C38 0.0442(14) 0.0621(18) 0.0555(15) 0.0048(13) 0.0168(12) 0.0110(14)
C39 0.0563(16) 0.0561(18) 0.0461(14) -0.0115(13) 0.0121(12) 0.0102(13)
C40 0.0746(19) 0.0387(14) 0.0538(15) 0.0000(13) 0.0174(14) 0.0077(12)
C41 0.0489(14) 0.0408(14) 0.0449(13) 0.0073(11) 0.0109(11) 0.0038(11)
B2 0.0418(14) 0.0347(14) 0.0337(12) 0.0018(11) 0.0025(11) -0.0006(11)
C42 0.0403(13) 0.0325(12) 0.0362(12) -0.0051(9) 0.0024(10) -0.0008(9)
C43 0.0460(13) 0.0387(13) 0.0418(13) -0.0004(11) 0.0050(11) 0.0009(11)
C44 0.0464(14) 0.0409(15) 0.0620(17) 0.0007(12) -0.0021(13) 0.0055(13)
C45 0.0568(16) 0.0402(14) 0.0498(15) -0.0105(12) -0.0106(12) 0.0123(11)
C46 0.0628(16) 0.0431(14) 0.0352(13) -0.0133(13) 0.0037(12) 0.0065(11)
C47 0.0465(13) 0.0374(13) 0.0382(12) -0.0045(10) 0.0059(11) -0.0005(10)
C48 0.0419(13) 0.0384(13) 0.0350(12) 0.0005(10) 0.0040(10) 0.0047(10)
C49 0.0453(15) 0.0607(19) 0.0626(18) -0.0022(13) 0.0086(13) -0.0132(15)
C50 0.0424(15) 0.073(2) 0.094(3) 0.0026(15) 0.0150(16) -0.009(2)
C51 0.0595(19) 0.061(2) 0.071(2) 0.0196(15) 0.0239(17) 0.0050(16)
C52 0.0687(19) 0.0455(15) 0.0469(15) 0.0140(14) 0.0080(14) -0.0020(12)
C53 0.0514(14) 0.0448(14) 0.0472(14) 0.0068(12) 0.0000(12) -0.0019(12)
C54 0.0472(13) 0.0335(12) 0.0340(12) 0.0015(10) 0.0080(10) -0.0026(9)
C55 0.0613(16) 0.0378(14) 0.0493(15) 0.0052(12) 0.0087(13) 0.0041(11)
C56 0.089(2) 0.0367(14) 0.0537(17) 0.0035(14) 0.0220(16) 0.0070(12)
C57 0.085(2) 0.0439(16) 0.0645(19) -0.0135(15) 0.0340(17) -0.0001(14)
C58 0.0527(16) 0.0587(18) 0.0691(19) -0.0081(14) 0.0181(14) -0.0049(15)
C59 0.0487(14) 0.0417(13) 0.0478(14) -0.0011(11) 0.0099(11) 0.0007(11)
C60 0.0387(12) 0.0368(13) 0.0378(12) 0.0032(10) 0.0021(10) -0.0017(10)
C61 0.0574(16) 0.0493(16) 0.0407(14) -0.0009(13) 0.0074(12) -0.0011(12)
C62 0.0583(17) 0.077(2) 0.0373(14) -0.0025(16) 0.0056(12) -0.0106(14)
C63 0.0436(14) 0.0588(18) 0.0554(17) 0.0030(13) 0.0000(13) -0.0204(14)
C64 0.069(2) 0.0433(16) 0.070(2) -0.0066(14) -0.0096(16) -0.0057(14)
C65 0.082(2) 0.0446(16) 0.0460(15) -0.0094(15) -0.0107(15) 0.0051(12)

loop_
_atom_type_symbol
_atom_type_description
_atom_type_scat_dispersion_real
_atom_type_scat_dispersion_imag
_atom_type_scat_source
C C 0.0033 0.0016 'International Tables Vol C Tables 4.2.6.8 and 6.1.1.4'
N N 0.0061 0.0033 'International Tables Vol C Tables 4.2.6.8 and 6.1.1.4'
B B 0.0013 0.0007 'International Tables Vol C Tables 4.2.6.8 and 6.1.1.4'
H H 0.0000 0.0000 'International Tables Vol C Tables 4.2.6.8 and 6.1.1.4'

loop_
_geom_angle_atom_site_label_1
_geom_angle_atom_site_label_2
_geom_angle_atom_site_label_3
_geom_angle
C1 N1 C2 122.8(4)
C1 N1 C3 121.3(4)
C2 N1 C3 115.2(4)
C1 N2 C5 122.1(3)
C1 N2 C4 123.1(3)
C5 N2 C4 114.7(4)
C1 N3 C6 127.1(4)
C1 N3 H3 113(3)
C6 N3 H3 120(3)
C9 N4 C10 109.1(2)
C9 N4 C8 112.2(2)
C10 N4 C8 110.0(2)
C9 N4 C11 110.5(2)
C10 N4 C11 106.3(2)
C8 N4 C11 108.7(2)
N2 C1 N1 121.4(3)
N2 C1 N3 120.9(3)
N1 C1 N3 117.7(4)
N1 C2 H2A 109.5
N1 C2 H2B 109.5
H2A C2 H2B 109.5
N1 C2 H2C 109.5
H2A C2 H2C 109.5
H2B C2 H2C 109.5
N1 C3 H3A 109.5
N1 C3 H3B 109.5
H3A C3 H3B 109.5
N1 C3 H3C 109.5
H3A C3 H3C 109.5
H3B C3 H3C 109.5
N2 C4 H4A 109.5
N2 C4 H4B 109.5
H4A C4 H4B 109.5
N2 C4 H4C 109.5
H4A C4 H4C 109.5
H4B C4 H4C 109.5
N2 C5 H5A 109.5
N2 C5 H5B 109.5
H5A C5 H5B 109.5
N2 C5 H5C 109.5
H5A C5 H5C 109.5
H5B C5 H5C 109.5
N3 C6 C7 112.5(4)
N3 C6 H6A 109.1
C7 C6 H6A 109.1
N3 C6 H6B 109.1
C7 C6 H6B 109.1
H6A C6 H6B 107.8
C6 C7 C8 114.2(3)
C6 C7 H7A 108.7
C8 C7 H7A 108.7
C6 C7 H7B 108.7
C8 C7 H7B 108.7
H7A C7 H7B 107.6
N4 C8 C7 117.1(3)
N4 C8 H8A 108.0
C7 C8 H8A 108.0
N4 C8 H8B 108.0
C7 C8 H8B 108.0
H8A C8 H8B 107.3
N4 C9 H9A 109.5
N4 C9 H9B 109.5
H9A C9 H9B 109.5
N4 C9 H9C 109.5
H9A C9 H9C 109.5
H9B C9 H9C 109.5
N4 C10 H10A 109.5
N4 C10 H10B 109.5
H10A C10 H10B 109.5
N4 C10 H10C 109.5
H10A C10 H10C 109.5
H10B C10 H10C 109.5
C12 C11 N4 115.6(2)
C12 C11 H11B 108.4
N4 C11 H11B 108.4
C12 C11 H11A 108.4
N4 C11 H11A 108.4
H11B C11 H11A 107.5
C13 C12 C17 118.9(3)
C13 C12 C11 120.5(3)
C17 C12 C11 120.2(3)
C12 C13 C14 119.5(4)
C12 C13 H13 120.2
C14 C13 H13 120.2
C15 C14 C13 120.6(4)
C15 C14 H14 119.7
C13 C14 H14 119.7
C16 C15 C14 119.8(3)
C16 C15 H15 120.1
C14 C15 H15 120.1
C15 C16 C17 120.6(4)
C15 C16 H16 119.7
C17 C16 H16 119.7
C16 C17 C12 120.6(3)
C16 C17 H17 119.7
C12 C17 H17 119.7
C24 B1 C18 109.3(2)
C24 B1 C36 108.29(19)
C18 B1 C36 109.28(19)
C24 B1 C30 108.77(19)
C18 B1 C30 111.36(19)
C36 B1 C30 109.75(19)
C23 C18 C19 114.4(2)
C23 C18 B1 124.3(2)
C19 C18 B1 121.2(2)
C20 C19 C18 123.3(3)
C20 C19 H19 118.3
C18 C19 H19 118.3
C21 C20 C19 120.0(3)
C21 C20 H20 120.0
C19 C20 H20 120.0
C20 C21 C22 119.2(3)
C20 C21 H21 120.4
C22 C21 H21 120.4
C21 C22 C23 120.1(3)
C21 C22 H22 120.0
C23 C22 H22 120.0
C22 C23 C18 123.0(3)
C22 C23 H23 118.5
C18 C23 H23 118.5
C29 C24 C25 114.8(2)
C29 C24 B1 123.8(2)
C25 C24 B1 121.3(2)
C26 C25 C24 122.8(3)
C26 C25 H25 118.6
C24 C25 H25 118.6
C27 C26 C25 120.2(3)
C27 C26 H26 119.9
C25 C26 H26 119.9
C28 C27 C26 118.8(3)
C28 C27 H27 120.6
C26 C27 H27 120.6
C27 C28 C29 120.4(3)
C27 C28 H28 119.8
C29 C28 H28 119.8
C28 C29 C24 123.0(3)
C28 C29 H29 118.5
C24 C29 H29 118.5
C31 C30 C35 113.6(2)
C31 C30 B1 121.0(2)
C35 C30 B1 125.3(2)
C32 C31 C30 123.8(3)
C32 C31 H31 118.1
C30 C31 H31 118.1
C33 C32 C31 119.8(3)
C33 C32 H32 120.1
C31 C32 H32 120.1
C34 C33 C32 118.8(3)
C34 C33 H33 120.6
C32 C33 H33 120.6
C33 C34 C35 120.8(3)
C33 C34 H34 119.6
C35 C34 H34 119.6
C34 C35 C30 123.2(3)
C34 C35 H35 118.4
C30 C35 H35 118.4
C41 C36 C37 113.9(2)
C41 C36 B1 124.5(2)
C37 C36 B1 121.5(2)
C38 C37 C36 123.1(3)
C38 C37 H37 118.5
C36 C37 H37 118.5
C39 C38 C37 120.5(3)
C39 C38 H38 119.7
C37 C38 H38 119.7
C38 C39 C40 118.8(3)
C38 C39 H39 120.6
C40 C39 H39 120.6
C39 C40 C41 119.9(3)
C39 C40 H40 120.0
C41 C40 H40 120.0
C36 C41 C40 123.6(2)
C36 C41 H41 118.2
C40 C41 H41 118.2
C48 B2 C42 110.3(2)
C48 B2 C54 106.3(2)
C42 B2 C54 110.9(2)
C48 B2 C60 109.8(2)
C42 B2 C60 107.6(2)
C54 B2 C60 111.9(2)
C47 C42 C43 114.5(2)
C47 C42 B2 124.7(2)
C43 C42 B2 120.8(2)
C44 C43 C42 123.1(2)
C44 C43 H43 118.4
C42 C43 H43 118.4
C45 C44 C43 120.2(3)
C45 C44 H44 119.9
C43 C44 H44 119.9
C46 C45 C44 118.8(3)
C46 C45 H45 120.6
C44 C45 H45 120.6
C45 C46 C47 120.5(3)
C45 C46 H46 119.7
C47 C46 H46 119.7
C46 C47 C42 122.8(3)
C46 C47 H47 118.6
C42 C47 H47 118.6
C49 C48 C53 115.1(3)
C49 C48 B2 124.9(2)
C53 C48 B2 120.0(2)
C48 C49 C50 122.2(3)
C48 C49 H49 118.9
C50 C49 H49 118.9
C51 C50 C49 120.5(3)
C51 C50 H50 119.8
C49 C50 H50 119.8
C50 C51 C52 119.4(3)
C50 C51 H51 120.3
C52 C51 H51 120.3
C51 C52 C53 119.8(3)
C51 C52 H52 120.1
C53 C52 H52 120.1
C52 C53 C48 123.0(3)
C52 C53 H53 118.5
C48 C53 H53 118.5
C59 C54 C55 114.8(2)
C59 C54 B2 125.4(2)
C55 C54 B2 119.8(2)
C56 C55 C54 123.1(3)
C56 C55 H55 118.5
C54 C55 H55 118.5
C57 C56 C55 119.9(3)
C57 C56 H56 120.1
C55 C56 H56 120.1
C58 C57 C56 119.0(3)
C58 C57 H57 120.5
C56 C57 H57 120.5
C57 C58 C59 120.1(3)
C57 C58 H58 119.9
C59 C58 H58 119.9
C58 C59 C54 123.1(3)
C58 C59 H59 118.5
C54 C59 H59 118.5
C65 C60 C61 114.5(2)
C65 C60 B2 121.3(2)
C61 C60 B2 124.2(2)
C60 C61 C62 122.8(3)
C60 C61 H61 118.6
C62 C61 H61 118.6
C63 C62 C61 120.4(3)
C63 C62 H62 119.8
C61 C62 H62 119.8
C64 C63 C62 119.0(3)
C64 C63 H63 120.5
C62 C63 H63 120.5
C63 C64 C65 120.1(3)
C63 C64 H64 120.0
C65 C64 H64 120.0
C60 C65 C64 123.2(3)
C60 C65 H65 118.4
C64 C65 H65 118.4

loop_
_geom_bond_atom_site_label_1
_geom_bond_atom_site_label_2
_geom_bond_distance
N1 C1 1.336(5)
N1 C2 1.464(6)
N1 C3 1.484(6)
N2 C1 1.323(4)
N2 C5 1.468(5)
N2 C4 1.472(5)
N3 C1 1.337(5)
N3 C6 1.452(5)
N3 H3 0.85(5)
N4 C9 1.483(4)
N4 C10 1.508(3)
N4 C8 1.510(4)
N4 C11 1.536(3)
C2 H2A 0.9600
C2 H2B 0.9600
C2 H2C 0.9600
C3 H3A 0.9600
C3 H3B 0.9600
C3 H3C 0.9600
C4 H4A 0.9600
C4 H4B 0.9600
C4 H4C 0.9600
C5 H5A 0.9600
C5 H5B 0.9600
C5 H5C 0.9600
C6 C7 1.517(6)
C6 H6A 0.9700
C6 H6B 0.9700
C7 C8 1.519(4)
C7 H7A 0.9700
C7 H7B 0.9700
C8 H8A 0.9700
C8 H8B 0.9700
C9 H9A 0.9600
C9 H9B 0.9600
C9 H9C 0.9600
C10 H10A 0.9600
C10 H10B 0.9600
C10 H10C 0.9600
C11 C12 1.503(4)
C11 H11B 0.9700
C11 H11A 0.9700
C12 C13 1.382(4)
C12 C17 1.387(4)
C13 C14 1.397(5)
C13 H13 0.9300
C14 C15 1.374(6)
C14 H14 0.9300
C15 C16 1.354(6)
C15 H15 0.9300
C16 C17 1.381(4)
C16 H16 0.9300
C17 H17 0.9300
B1 C24 1.640(3)
B1 C18 1.646(4)
B1 C36 1.656(3)
B1 C30 1.657(4)
C18 C23 1.403(4)
C18 C19 1.404(3)
C19 C20 1.384(4)
C19 H19 0.9300
C20 C21 1.377(5)
C20 H20 0.9300
C21 C22 1.382(5)
C21 H21 0.9300
C22 C23 1.387(4)
C22 H22 0.9300
C23 H23 0.9300
C24 C29 1.393(4)
C24 C25 1.400(4)
C25 C26 1.392(4)
C25 H25 0.9300
C26 C27 1.375(4)
C26 H26 0.9300
C27 C28 1.375(4)
C27 H27 0.9300
C28 C29 1.390(4)
C28 H28 0.9300
C29 H29 0.9300
C30 C31 1.401(4)
C30 C35 1.403(3)
C31 C32 1.392(4)
C31 H31 0.9300
C32 C33 1.379(4)
C32 H32 0.9300
C33 C34 1.367(5)
C33 H33 0.9300
C34 C35 1.387(4)
C34 H34 0.9300
C35 H35 0.9300
C36 C41 1.391(4)
C36 C37 1.402(3)
C37 C38 1.389(4)
C37 H37 0.9300
C38 C39 1.368(4)
C38 H38 0.9300
C39 C40 1.371(4)
C39 H39 0.9300
C40 C41 1.396(4)
C40 H40 0.9300
C41 H41 0.9300
B2 C48 1.644(4)
B2 C42 1.650(4)
B2 C54 1.655(4)
B2 C60 1.655(4)
C42 C47 1.396(3)
C42 C43 1.404(4)
C43 C44 1.384(4)
C43 H43 0.9300
C44 C45 1.378(4)
C44 H44 0.9300
C45 C46 1.374(4)
C45 H45 0.9300
C46 C47 1.391(4)
C46 H46 0.9300
C47 H47 0.9300
C48 C49 1.388(4)
C48 C53 1.397(4)
C49 C50 1.397(4)
C49 H49 0.9300
C50 C51 1.364(5)
C50 H50 0.9300
C51 C52 1.367(5)
C51 H51 0.9300
C52 C53 1.388(4)
C52 H52 0.9300
C53 H53 0.9300
C54 C59 1.394(4)
C54 C55 1.405(4)
C55 C56 1.385(4)
C55 H55 0.9300
C56 C57 1.384(5)
C56 H56 0.9300
C57 C58 1.379(5)
C57 H57 0.9300
C58 C59 1.387(4)
C58 H58 0.9300
C59 H59 0.9300
C60 C65 1.387(4)
C60 C61 1.391(4)
C61 C62 1.397(4)
C61 H61 0.9300
C62 C63 1.363(5)
C62 H62 0.9300
C63 C64 1.362(5)
C63 H63 0.9300
C64 C65 1.399(4)
C64 H64 0.9300
C65 H65 0.9300

loop_
_geom_hbond_atom_site_label_D
_geom_hbond_atom_site_label_H
_geom_hbond_atom_site_label_A
_geom_hbond_site_symmetry_A
_geom_hbond_distance_DH
_geom_hbond_distance_HA
_geom_hbond_distance_DA
_geom_hbond_angle_DHA
_geom_hbond_publ_flag
C11 H11B Cg1 1 0.97 2.73 3.699(2) 174 y
C11 H11A Cg2 1 0.97 2.66 3.509(2) 145 y
C14 H14 Cg3 2 0.93 2.92 3.531(2) 124 y
C9 H9A Cg4 4 0.97 2.91 3.569(2) 126 y
C7 H7A Cg5 3_545 0.96 2.82 3.696(2) 133 y

loop_
_geom_torsion_atom_site_label_1
_geom_torsion_atom_site_label_2
_geom_torsion_atom_site_label_3
_geom_torsion_atom_site_label_4
_geom_torsion
C5 N2 C1 N1 31.1(5)
C4 N2 C1 N1 -146.3(4)
C5 N2 C1 N3 -147.9(4)
C4 N2 C1 N3 34.8(5)
C2 N1 C1 N2 -154.0(4)
C3 N1 C1 N2 36.2(5)
C2 N1 C1 N3 25.0(5)
C3 N1 C1 N3 -144.8(4)
C6 N3 C1 N2 32.7(5)
C6 N3 C1 N1 -146.3(4)
C1 N3 C6 C7 108.1(5)
N3 C6 C7 C8 -63.3(5)
C9 N4 C8 C7 55.6(4)
C10 N4 C8 C7 -66.0(3)
C11 N4 C8 C7 178.0(3)
C6 C7 C8 N4 -101.2(4)
C9 N4 C11 C12 62.6(3)
C10 N4 C11 C12 -179.2(3)
C8 N4 C11 C12 -60.9(3)
N4 C11 C12 C13 -96.1(3)
N4 C11 C12 C17 91.1(3)
C17 C12 C13 C14 -0.5(4)
C11 C12 C13 C14 -173.4(3)
C12 C13 C14 C15 -0.7(5)
C13 C14 C15 C16 1.3(5)
C14 C15 C16 C17 -0.6(5)
C15 C16 C17 C12 -0.7(5)
C13 C12 C17 C16 1.2(4)
C11 C12 C17 C16 174.1(3)
C24 B1 C18 C23 -5.8(3)
C36 B1 C18 C23 112.6(3)
C30 B1 C18 C23 -126.0(3)
C24 B1 C18 C19 177.3(2)
C36 B1 C18 C19 -64.4(3)
C30 B1 C18 C19 57.0(3)
C23 C18 C19 C20 0.6(4)
B1 C18 C19 C20 177.9(2)
C18 C19 C20 C21 0.4(4)
C19 C20 C21 C22 -0.9(4)
C20 C21 C22 C23 0.2(5)
C21 C22 C23 C18 0.9(5)
C19 C18 C23 C22 -1.3(4)
B1 C18 C23 C22 -178.5(3)
C18 B1 C24 C29 -96.4(3)
C36 B1 C24 C29 144.6(2)
C30 B1 C24 C29 25.4(3)
C18 B1 C24 C25 80.0(3)
C36 B1 C24 C25 -39.0(3)
C30 B1 C24 C25 -158.2(2)
C29 C24 C25 C26 1.1(4)
B1 C24 C25 C26 -175.7(2)
C24 C25 C26 C27 -1.1(4)
C25 C26 C27 C28 0.4(4)
C26 C27 C28 C29 0.2(4)
C27 C28 C29 C24 -0.2(5)
C25 C24 C29 C28 -0.4(4)
B1 C24 C29 C28 176.2(3)
C24 B1 C30 C31 55.6(3)
C18 B1 C30 C31 176.2(2)
C36 B1 C30 C31 -62.7(3)
C24 B1 C30 C35 -124.4(3)
C18 B1 C30 C35 -3.8(3)
C36 B1 C30 C35 117.3(3)
C35 C30 C31 C32 -2.5(4)
B1 C30 C31 C32 177.5(3)
C30 C31 C32 C33 1.1(5)
C31 C32 C33 C34 0.9(5)
C32 C33 C34 C35 -1.2(5)
C33 C34 C35 C30 -0.4(5)
C31 C30 C35 C34 2.2(4)
B1 C30 C35 C34 -177.8(3)
C24 B1 C36 C41 123.8(3)
C18 B1 C36 C41 4.7(3)
C30 B1 C36 C41 -117.7(3)
C24 B1 C36 C37 -54.5(3)
C18 B1 C36 C37 -173.5(2)
C30 B1 C36 C37 64.1(3)
C41 C36 C37 C38 4.1(4)
B1 C36 C37 C38 -177.5(2)
C36 C37 C38 C39 -1.9(5)
C37 C38 C39 C40 -1.4(5)
C38 C39 C40 C41 2.2(5)
C37 C36 C41 C40 -3.3(4)
B1 C36 C41 C40 178.4(3)
C39 C40 C41 C36 0.3(5)
C48 B2 C42 C47 0.0(3)
C54 B2 C42 C47 -117.5(3)
C60 B2 C42 C47 119.8(2)
C48 B2 C42 C43 -179.0(2)
C54 B2 C42 C43 63.4(3)
C60 B2 C42 C43 -59.2(3)
C47 C42 C43 C44 2.0(4)
B2 C42 C43 C44 -178.8(2)
C42 C43 C44 C45 -0.5(4)
C43 C44 C45 C46 -1.3(4)
C44 C45 C46 C47 1.4(4)
C45 C46 C47 C42 0.3(4)
C43 C42 C47 C46 -1.9(4)
B2 C42 C47 C46 179.0(2)
C42 B2 C48 C49 111.4(3)
C54 B2 C48 C49 -128.3(3)
C60 B2 C48 C49 -7.1(4)
C42 B2 C48 C53 -69.4(3)
C54 B2 C48 C53 51.0(3)
C60 B2 C48 C53 172.2(2)
C53 C48 C49 C50 0.3(4)
B2 C48 C49 C50 179.6(3)
C48 C49 C50 C51 1.1(6)
C49 C50 C51 C52 -1.7(6)
C50 C51 C52 C53 1.0(5)
C51 C52 C53 C48 0.5(5)
C49 C48 C53 C52 -1.1(4)
B2 C48 C53 C52 179.5(3)
C48 B2 C54 C59 -131.4(2)
C42 B2 C54 C59 -11.4(3)
C60 B2 C54 C59 108.7(3)
C48 B2 C54 C55 47.0(3)
C42 B2 C54 C55 167.0(2)
C60 B2 C54 C55 -72.8(3)
C59 C54 C55 C56 -1.3(4)
B2 C54 C55 C56 -179.9(3)
C54 C55 C56 C57 0.9(4)
C55 C56 C57 C58 0.0(5)
C56 C57 C58 C59 -0.4(5)
C57 C58 C59 C54 0.0(5)
C55 C54 C59 C58 0.8(4)
B2 C54 C59 C58 179.3(3)
C48 B2 C60 C65 89.8(3)
C42 B2 C60 C65 -30.3(3)
C54 B2 C60 C65 -152.4(3)
C48 B2 C60 C61 -87.3(3)
C42 B2 C60 C61 152.6(2)
C54 B2 C60 C61 30.5(3)
C65 C60 C61 C62 0.0(4)
B2 C60 C61 C62 177.3(3)
C60 C61 C62 C63 0.4(5)
C61 C62 C63 C64 -0.7(5)
C62 C63 C64 C65 0.5(5)
C61 C60 C65 C64 -0.1(5)
B2 C60 C65 C64 -177.5(3)
C63 C64 C65 C60 -0.1(5)
